data_7015420
loop_
_publ_author_name
'Hardwick, Helen C.'
'Royal, Drew S.'
'Helliwell, Madeleine'
'Pope, Simon J. A.'
'Ashton, Lorna'
'Goodacre, Roy'
'Sharrad, Clint A.'

_publ_section_title
;
 Structural, spectroscopic and redox properties of uranyl complexes
 with a maleonitrile containing ligand.
;
_journal_issue 22
_journal_name_full 'Dalton transactions (Cambridge, England : 2003)'
_journal_page_first 5939
_journal_page_last 5952
_journal_paper_doi 10.1039/c0dt01580f
_journal_volume 40
_journal_year 2011
_chemical_formula_sum 'C29 H35 N7 O5 U'
_chemical_formula_weight 799.67
_chemical_name_systematic '[UO2(salmnt(Et2N)2)(DMF)]'
_space_group_IT_number 14
_symmetry_cell_setting monoclinic
_symmetry_space_group_name_Hall '-P 2ybc'
_symmetry_space_group_name_H-M 'P 1 21/c 1'
_atom_sites_solution_hydrogens geom
_atom_sites_solution_primary direct
_atom_sites_solution_secondary difmap
_audit_creation_date 2009-07-21T13:56:16-00:00
_audit_creation_method 'WinGX routine CIF_UPDATE'
_cell_angle_alpha 90.000(5)
_cell_angle_beta 99.161(5)
_cell_angle_gamma 90.000(5)
_cell_formula_units_Z 4
_cell_length_a 12.364(5)
_cell_length_b 22.050(5)
_cell_length_c 11.064(5)
_cell_measurement_reflns_used 1009
_cell_measurement_temperature 100(2)
_cell_measurement_theta_max 15.60
_cell_measurement_theta_min 2.47
_cell_volume 2977.9(19)
_computing_cell_refinement 'Bruker SMART'
_computing_data_collection 'Bruker SMART'
_computing_data_reduction 'Bruker SAINT'
_computing_molecular_graphics 'ORTEP-3 for Windows (Farrugia, 1997)'
_computing_publication_material 'WinGX publication routines (Farrugia, 1999)'
_computing_structure_refinement 'SHELXL-97 (Sheldrick, 1997)'
_computing_structure_solution 'SIR-92 (Altomare, 1992)'
_diffrn_ambient_temperature 100(2)
_diffrn_measured_fraction_theta_full 0.988
_diffrn_measured_fraction_theta_max 0.988
_diffrn_measurement_device_type 'CCD area detector'
_diffrn_measurement_method 'phi and omega scans'
_diffrn_radiation_monochromator graphite
_diffrn_radiation_source 'sealed tube'
_diffrn_radiation_type MoK\a
_diffrn_radiation_wavelength 0.71073
_diffrn_reflns_av_R_equivalents 0.13
_diffrn_reflns_av_unetI/netI 0.1242
_diffrn_reflns_limit_h_max 14
_diffrn_reflns_limit_h_min -14
_diffrn_reflns_limit_k_max 26
_diffrn_reflns_limit_k_min -26
_diffrn_reflns_limit_l_max 13
_diffrn_reflns_limit_l_min -13
_diffrn_reflns_number 21018
_diffrn_reflns_theta_full 25.21
_diffrn_reflns_theta_max 25.21
_diffrn_reflns_theta_min 1.85
_exptl_absorpt_coefficient_mu 5.501
_exptl_absorpt_correction_T_max 0.946000
_exptl_absorpt_correction_T_min 0.333420
_exptl_absorpt_correction_type multi-scan
_exptl_absorpt_process_details SADABS
_exptl_crystal_colour 'dark purple'
_exptl_crystal_density_diffrn 1.784
_exptl_crystal_density_method 'not measured'
_exptl_crystal_description rod
_exptl_crystal_F_000 1560
_exptl_crystal_size_max 0.18
_exptl_crystal_size_mid 0.03
_exptl_crystal_size_min 0.01
_refine_diff_density_max 1.189
_refine_diff_density_min -2.637
_refine_diff_density_rms 0.208
_refine_ls_extinction_method none
_refine_ls_goodness_of_fit_ref 1.052
_refine_ls_hydrogen_treatment constr
_refine_ls_matrix_type full
_refine_ls_number_parameters 376
_refine_ls_number_reflns 5309
_refine_ls_number_restraints 16
_refine_ls_restrained_S_all 1.051
_refine_ls_R_factor_all 0.1207
_refine_ls_R_factor_gt 0.0722
_refine_ls_shift/su_max 0
_refine_ls_shift/su_mean 0
_refine_ls_structure_factor_coef Fsqd
_refine_ls_weighting_details 'calc w=1/[\s^2^(Fo^2^)+(0.0434P)^2^+19.3158P] where P=(Fo^2^+2Fc^2^)/3'
_refine_ls_weighting_scheme calc
_refine_ls_wR_factor_gt 0.1218
_refine_ls_wR_factor_ref 0.1368
_reflns_number_gt 3577
_reflns_number_total 5309
_reflns_threshold_expression >2sigma(I)
_cod_data_source_file c0dt01580f.txt
_cod_data_source_block bcas071p21ca
_cod_depositor_comments
;
The following automatic conversions were performed:
'_symmetry_cell_setting' value 'Monoclinic' changed to 'monoclinic'
according to '/home/saulius/struct/CIF-dictionaries/cif_core.dic'
dictionary named 'cif_core.dic' version 2.4.1 from 2010-06-29.

Automatic conversion script
Id: cif_fix_enum 1555 2011-01-17 13:19:09Z saulius 
;
_cod_original_sg_symbol_H-M P21/c
_cod_database_code 7015420

loop_
_symmetry_equiv_pos_as_xyz
'x, y, z'
'-x, y+1/2, -z+1/2'
'-x, -y, -z'
'x, -y-1/2, z-1/2'

loop_
_atom_site_label
_atom_site_type_symbol
_atom_site_fract_x
_atom_site_fract_y
_atom_site_fract_z
_atom_site_U_iso_or_equiv
_atom_site_adp_type
_atom_site_occupancy
_atom_site_symmetry_multiplicity
_atom_site_calc_flag
_atom_site_refinement_flags
_atom_site_disorder_assembly
_atom_site_disorder_group
U1 U 0.68777(4) 0.08061(2) 0.27693(4) 0.01990(15) Uani 1 1 d . B .
O1 O 0.7597(7) 0.0430(4) 0.1711(7) 0.027(2) Uani 1 1 d . . .
O5 O 0.5466(7) 0.0047(4) 0.2531(9) 0.034(2) Uani 1 1 d . . .
N6 N 0.3677(8) 0.1649(5) -0.2782(9) 0.025(3) Uani 1 1 d . . .
C11 C 0.9271(11) 0.0968(5) 0.5001(11) 0.022(3) Uani 1 1 d . B .
H11 H 0.9879 0.1189 0.5359 0.026 Uiso 1 1 calc R . .
C16 C 0.7227(10) 0.2098(6) 0.0951(12) 0.025(3) Uani 1 1 d . B .
H16 H 0.7631 0.2436 0.0785 0.03 Uiso 1 1 calc R . .
N1 N 0.8798(9) -0.1119(5) 0.7692(10) 0.030(3) Uani 1 1 d U . .
C20 C 0.4527(11) 0.1722(6) -0.1843(12) 0.027(3) Uani 1 1 d . B .
C1 C 0.6813(13) -0.1298(6) 0.7809(14) 0.041(4) Uani 1 1 d . . .
H1A H 0.6247 -0.1597 0.7628 0.061 Uiso 1 1 calc R A .
H1B H 0.6596 -0.0934 0.7359 0.061 Uiso 1 1 calc R . .
H1C H 0.6929 -0.1211 0.867 0.061 Uiso 1 1 calc R . .
O3 O 0.7530(7) 0.0126(4) 0.4229(8) 0.024(2) Uani 1 1 d . . .
C18 C 0.6190(10) 0.2279(6) -0.1066(12) 0.026(3) Uani 1 1 d . B .
H18 H 0.6697 0.2579 -0.1167 0.031 Uiso 1 1 calc R . .
C19 C 0.5362(10) 0.2179(6) -0.1970(12) 0.027(3) Uani 1 1 d . . .
H19 H 0.5312 0.2402 -0.269 0.033 Uiso 1 1 calc R . .
O2 O 0.6208(7) 0.1216(4) 0.3829(7) 0.026(2) Uani 1 1 d . . .
C8 C 0.9129(10) 0.0424(5) 0.5577(10) 0.018(3) Uani 1 1 d . . .
C10 C 0.8155(11) -0.0503(6) 0.5926(12) 0.025(3) Uani 1 1 d . . .
H10 H 0.7591 -0.0777 0.5682 0.03 Uiso 1 1 calc R A .
C6 C 0.9800(12) -0.0213(6) 0.7332(12) 0.030(3) Uani 1 1 d . . .
H6 H 1.0323 -0.0291 0.8016 0.037 Uiso 1 1 calc R A .
N2 N 0.8694(8) 0.1229(5) 0.4033(9) 0.022(2) Uani 1 1 d . . .
C25 C 0.3528(11) 0.2030(6) -0.3859(12) 0.033(3) Uani 1 1 d . . .
H25A H 0.3717 0.2445 -0.3619 0.039 Uiso 1 1 calc R . .
H25B H 0.2762 0.2024 -0.423 0.039 Uiso 1 1 calc R . .
O4 O 0.5643(7) 0.1162(4) 0.1200(8) 0.027(2) Uani 1 1 d . . .
C23 C 0.2747(11) 0.1272(6) -0.2601(12) 0.028(3) Uani 1 1 d . . .
H23A H 0.3011 0.0924 -0.2105 0.033 Uiso 1 1 calc R . .
H23B H 0.2387 0.1124 -0.3389 0.033 Uiso 1 1 calc R . .
C26 C 0.4224(12) 0.1827(7) -0.4799(13) 0.039(4) Uani 1 1 d . . .
H26A H 0.4095 0.2091 -0.5498 0.058 Uiso 1 1 calc R . .
H26B H 0.4032 0.1419 -0.505 0.058 Uiso 1 1 calc R . .
H26C H 0.4984 0.1843 -0.4444 0.058 Uiso 1 1 calc R . .
C14 C 0.8446(11) 0.2097(6) 0.2713(12) 0.025(3) Uani 1 1 d . . .
C12 C 0.9026(11) 0.1800(6) 0.3707(12) 0.024(3) Uani 1 1 d U B .
C24 C 0.1929(11) 0.1610(6) -0.1987(11) 0.031(3) Uani 1 1 d . . .
H24A H 0.1333 0.1345 -0.1889 0.047 Uiso 1 1 calc R . .
H24B H 0.1654 0.1951 -0.2482 0.047 Uiso 1 1 calc R . .
H24C H 0.2277 0.175 -0.1199 0.047 Uiso 1 1 calc R . .
N5 N 0.7563(8) 0.1820(5) 0.2001(9) 0.020(2) Uani 1 1 d . B .
C5 C 0.8898(11) -0.0618(5) 0.6993(12) 0.023(3) Uani 1 1 d . A .
N7 N 0.3822(9) -0.0410(5) 0.2299(11) 0.033(3) Uani 1 1 d . . .
C9 C 0.8239(11) 0.0015(6) 0.5220(11) 0.026(3) Uani 1 1 d . A .
C7 C 0.9874(10) 0.0271(6) 0.6661(11) 0.024(3) Uani 1 1 d . A .
H7 H 1.0455 0.0534 0.6907 0.028 Uiso 1 1 calc R . .
C21 C 0.4658(10) 0.1400(6) -0.0749(11) 0.024(3) Uani 1 1 d . . .
H21 H 0.4128 0.1114 -0.0642 0.029 Uiso 1 1 calc R B .
C15 C 0.8809(11) 0.2701(6) 0.2476(11) 0.024(3) Uani 1 1 d . B .
C2 C 0.7877(11) -0.1539(6) 0.7441(12) 0.029(3) Uani 1 1 d . A .
H2A H 0.8073 -0.1915 0.7878 0.035 Uiso 1 1 calc R . .
H2B H 0.7748 -0.1631 0.6573 0.035 Uiso 1 1 calc R . .
C22 C 0.5538(11) 0.1480(6) 0.0197(12) 0.025(3) Uani 1 1 d . B .
C3A C 0.9438(19) -0.0845(11) 0.982(2) 0.044(6) Uiso 0.66(2) 1 d P A 1
H3A1 H 1.0003 -0.0913 1.0509 0.066 Uiso 0.66(2) 1 calc PR A 1
H3A2 H 0.874 -0.0949 1.0039 0.066 Uiso 0.66(2) 1 calc PR A 1
H3A3 H 0.9436 -0.0425 0.9589 0.066 Uiso 0.66(2) 1 calc PR A 1
C4A C 0.965(2) -0.1244(11) 0.873(2) 0.037(7) Uiso 0.66(2) 1 d P A 1
H4A1 H 1.0368 -0.1151 0.8522 0.044 Uiso 0.66(2) 1 calc PR A 1
H4A2 H 0.9644 -0.1669 0.8955 0.044 Uiso 0.66(2) 1 calc PR A 1
C4B C 0.922(4) -0.110(2) 0.911(4) 0.029(3) Uiso 0.34(2) 1 d PU A 2
H4B1 H 0.9247 -0.0685 0.94 0.035 Uiso 0.34(2) 1 calc PR A 2
H4B2 H 0.8724 -0.1327 0.9541 0.035 Uiso 0.34(2) 1 calc PR A 2
C3B C 1.034(3) -0.1379(18) 0.933(4) 0.030(3) Uiso 0.34(2) 1 d PU A 2
H3B1 H 1.0614 -0.1377 1.0195 0.044 Uiso 0.34(2) 1 calc PR A 2
H3B2 H 1.0823 -0.1148 0.8912 0.044 Uiso 0.34(2) 1 calc PR A 2
H3B3 H 1.0302 -0.1788 0.9036 0.044 Uiso 0.34(2) 1 calc PR A 2
C17 C 0.6331(10) 0.1944(6) 0.0055(11) 0.023(3) Uani 1 1 d . . .
C27A C 0.4576(16) -0.0051(9) 0.1881(19) 0.022(6) Uiso 0.62(2) 1 d P B 3
H27A H 0.4421 0.0121 0.1105 0.026 Uiso 0.62(2) 1 calc PR B 3
C28A C 0.3924(17) -0.0664(9) 0.3446(18) 0.023(6) Uiso 0.62(2) 1 d P B 3
H28A H 0.328 -0.0897 0.3511 0.035 Uiso 0.62(2) 1 calc PR B 3
H28B H 0.4008 -0.0349 0.4052 0.035 Uiso 0.62(2) 1 calc PR B 3
H28C H 0.4554 -0.0924 0.3574 0.035 Uiso 0.62(2) 1 calc PR B 3
C29A C 0.278(2) -0.0507(12) 0.144(2) 0.042(7) Uiso 0.62(2) 1 d P B 3
H29A H 0.2306 -0.0765 0.1823 0.063 Uiso 0.62(2) 1 calc PR B 3
H29B H 0.2934 -0.0696 0.0707 0.063 Uiso 0.62(2) 1 calc PR B 3
H29C H 0.2427 -0.0124 0.1247 0.063 Uiso 0.62(2) 1 calc PR B 3
C27B C 0.482(3) -0.0250(18) 0.295(4) 0.041(12) Uiso 0.38(2) 1 d P B 4
H27B H 0.4992 -0.038 0.3758 0.049 Uiso 0.38(2) 1 calc PR B 4
C28B C 0.320(4) -0.087(2) 0.298(4) 0.051(13) Uiso 0.38(2) 1 d P B 4
H28D H 0.2516 -0.097 0.2482 0.077 Uiso 0.38(2) 1 calc PR B 4
H28E H 0.3078 -0.0704 0.374 0.077 Uiso 0.38(2) 1 calc PR B 4
H28F H 0.3636 -0.1235 0.3129 0.077 Uiso 0.38(2) 1 calc PR B 4
C29B C 0.339(4) -0.027(2) 0.112(4) 0.049(13) Uiso 0.38(2) 1 d P B 4
H29D H 0.2673 -0.0444 0.0923 0.073 Uiso 0.38(2) 1 calc PR B 4
H29E H 0.3854 -0.0423 0.0577 0.073 Uiso 0.38(2) 1 calc PR B 4
H29F H 0.3335 0.0165 0.1036 0.073 Uiso 0.38(2) 1 calc PR B 4
N4 N 0.9063(10) 0.3172(6) 0.2281(11) 0.038(3) Uani 1 1 d . . .
N3 N 1.0751(9) 0.2305(4) 0.4923(10) 0.026(2) Uani 1 1 d U B .
C13 C 0.9990(11) 0.2084(6) 0.4376(13) 0.026(2) Uani 1 1 d U . .

loop_
_atom_site_aniso_label
_atom_site_aniso_U_11
_atom_site_aniso_U_22
_atom_site_aniso_U_33
_atom_site_aniso_U_23
_atom_site_aniso_U_13
_atom_site_aniso_U_12
U1 0.0174(2) 0.0188(2) 0.0229(2) 0.0017(3) 0.00158(16) -0.0018(3)
O1 0.021(5) 0.045(6) 0.017(5) -0.012(4) 0.012(4) -0.002(4)
O5 0.028(6) 0.026(6) 0.046(6) 0.007(5) 0.001(5) -0.004(4)
N6 0.017(6) 0.040(7) 0.018(6) -0.004(5) -0.001(5) -0.005(5)
C11 0.031(8) 0.007(7) 0.028(7) -0.008(5) 0.006(6) -0.004(5)
C16 0.020(7) 0.028(8) 0.029(8) 0.012(6) 0.013(6) 0.004(6)
N1 0.030(3) 0.029(3) 0.029(3) 0.0003(10) 0.0040(11) -0.0005(10)
C20 0.021(8) 0.031(8) 0.028(8) -0.009(6) 0.002(6) -0.002(6)
C1 0.053(10) 0.024(8) 0.045(9) 0.000(8) 0.011(7) -0.008(8)
O3 0.022(5) 0.023(5) 0.026(5) 0.001(4) -0.001(4) -0.007(4)
C18 0.008(6) 0.035(8) 0.034(8) 0.010(6) -0.001(6) -0.004(6)
C19 0.023(8) 0.029(8) 0.028(8) -0.005(6) -0.001(6) 0.000(6)
O2 0.030(5) 0.026(5) 0.023(5) -0.017(4) 0.013(4) 0.002(4)
C8 0.029(8) 0.017(7) 0.007(6) -0.003(5) 0.005(5) -0.003(6)
C10 0.023(7) 0.015(7) 0.035(8) -0.003(6) 0.001(6) -0.004(6)
C6 0.041(9) 0.023(8) 0.026(8) 0.001(6) 0.001(7) 0.003(7)
N2 0.016(6) 0.022(6) 0.027(6) 0.006(5) 0.004(5) -0.001(5)
C25 0.026(8) 0.039(9) 0.032(8) -0.003(7) 0.000(6) -0.002(7)
O4 0.020(5) 0.031(5) 0.029(5) 0.004(4) 0.002(4) -0.010(4)
C23 0.037(8) 0.020(7) 0.026(8) 0.006(6) 0.002(6) -0.004(6)
C26 0.036(9) 0.044(10) 0.038(9) -0.002(7) 0.010(7) -0.009(8)
C14 0.026(8) 0.017(7) 0.031(8) 0.006(6) 0.003(6) -0.003(6)
C12 0.027(7) 0.020(7) 0.026(7) 0.001(6) 0.009(5) -0.002(5)
C24 0.024(7) 0.041(9) 0.027(8) -0.001(6) -0.001(6) -0.017(7)
N5 0.016(6) 0.022(6) 0.022(6) -0.005(5) 0.006(5) -0.007(5)
C5 0.026(7) 0.017(8) 0.028(7) 0.005(5) 0.011(6) 0.003(5)
N7 0.025(7) 0.030(7) 0.045(8) -0.012(6) 0.009(6) -0.006(5)
C9 0.032(8) 0.026(8) 0.020(7) -0.002(6) 0.007(6) 0.006(6)
C7 0.018(7) 0.029(8) 0.024(7) -0.010(6) 0.005(6) 0.001(6)
C21 0.017(7) 0.028(8) 0.026(7) 0.003(6) 0.004(6) -0.009(6)
C15 0.024(8) 0.025(8) 0.019(7) 0.010(6) -0.005(6) 0.006(6)
C2 0.037(9) 0.024(8) 0.023(8) 0.002(6) -0.003(6) 0.003(7)
C22 0.030(8) 0.022(7) 0.022(7) -0.004(6) -0.002(6) -0.005(6)
C17 0.016(7) 0.030(8) 0.023(7) -0.010(6) 0.006(6) 0.003(6)
N4 0.035(8) 0.030(8) 0.044(8) 0.008(6) -0.010(6) -0.015(6)
N3 0.029(5) 0.011(5) 0.037(5) 0.004(4) 0.002(4) 0.001(4)
C13 0.029(5) 0.011(5) 0.037(6) 0.004(4) 0.002(4) 0.001(4)

loop_
_atom_type_symbol
_atom_type_description
_atom_type_scat_dispersion_real
_atom_type_scat_dispersion_imag
_atom_type_scat_source
C C 0.0033 0.0016 'International Tables Vol C Tables 4.2.6.8 and 6.1.1.4'
H H 0 0 'International Tables Vol C Tables 4.2.6.8 and 6.1.1.4'
N N 0.0061 0.0033 'International Tables Vol C Tables 4.2.6.8 and 6.1.1.4'
O O 0.0106 0.006 'International Tables Vol C Tables 4.2.6.8 and 6.1.1.4'
U U -9.6767 9.6646 'International Tables Vol C Tables 4.2.6.8 and 6.1.1.4'

loop_
_geom_angle_atom_site_label_1
_geom_angle_atom_site_label_2
_geom_angle_atom_site_label_3
_geom_angle
_geom_angle_site_symmetry_1
_geom_angle_site_symmetry_3
_geom_angle_publ_flag
O1 U1 O2 176.9(4) . . ?
O1 U1 O3 90.1(4) . . ?
O2 U1 O3 91.0(4) . . ?
O1 U1 O4 90.2(4) . . ?
O2 U1 O4 90.1(4) . . ?
O3 U1 O4 154.2(3) . . ?
O1 U1 O5 91.9(4) . . ?
O2 U1 O5 91.1(4) . . ?
O3 U1 O5 77.6(3) . . ?
O4 U1 O5 76.6(3) . . ?
O1 U1 N5 87.8(4) . . ?
O2 U1 N5 89.3(4) . . ?
O3 U1 N5 135.4(3) . . ?
O4 U1 N5 70.3(3) . . ?
O5 U1 N5 146.9(3) . . ?
O1 U1 N2 92.4(3) . . ?
O2 U1 N2 85.3(4) . . ?
O3 U1 N2 71.1(3) . . ?
O4 U1 N2 134.6(3) . . ?
O5 U1 N2 148.5(3) . . ?
N5 U1 N2 64.5(3) . . ?
C27B O5 C27A 62(2) . . ?
C27B O5 U1 150(2) . . ?
C27A O5 U1 138.6(11) . . ?
C20 N6 C25 122.7(11) . . ?
C20 N6 C23 119.4(11) . . ?
C25 N6 C23 116.4(10) . . ?
N2 C11 C8 131.3(12) . . ?
N2 C11 H11 114.4 . . ?
C8 C11 H11 114.4 . . ?
N5 C16 C17 127.5(12) . . ?
N5 C16 H16 116.2 . . ?
C17 C16 H16 116.2 . . ?
C5 N1 C2 123.0(11) . . ?
C5 N1 C4A 118.6(14) . . ?
C2 N1 C4A 118.4(13) . . ?
C5 N1 C4B 119.9(19) . . ?
C2 N1 C4B 109.2(18) . . ?
C4A N1 C4B 30.2(15) . . ?
N6 C20 C21 124.8(12) . . ?
N6 C20 C19 118.5(12) . . ?
C21 C20 C19 116.7(12) . . ?
C2 C1 H1A 109.5 . . ?
C2 C1 H1B 109.5 . . ?
H1A C1 H1B 109.5 . . ?
C2 C1 H1C 109.5 . . ?
H1A C1 H1C 109.5 . . ?
H1B C1 H1C 109.5 . . ?
C9 O3 U1 146.7(8) . . ?
C19 C18 C17 122.6(12) . . ?
C19 C18 H18 118.7 . . ?
C17 C18 H18 118.7 . . ?
C18 C19 C20 120.8(13) . . ?
C18 C19 H19 119.6 . . ?
C20 C19 H19 119.6 . . ?
C11 C8 C9 124.7(11) . . ?
C11 C8 C7 118.6(11) . . ?
C9 C8 C7 116.5(11) . . ?
C9 C10 C5 121.5(12) . . ?
C9 C10 H10 119.2 . . ?
C5 C10 H10 119.2 . . ?
C7 C6 C5 118.7(13) . . ?
C7 C6 H6 120.6 . . ?
C5 C6 H6 120.6 . . ?
C11 N2 C12 117.5(11) . . ?
C11 N2 U1 125.8(8) . . ?
C12 N2 U1 116.5(8) . . ?
N6 C25 C26 112.4(12) . . ?
N6 C25 H25A 109.1 . . ?
C26 C25 H25A 109.1 . . ?
N6 C25 H25B 109.1 . . ?
C26 C25 H25B 109.1 . . ?
H25A C25 H25B 107.9 . . ?
C22 O4 U1 143.6(8) . . ?
N6 C23 C24 112.4(11) . . ?
N6 C23 H23A 109.1 . . ?
C24 C23 H23A 109.1 . . ?
N6 C23 H23B 109.1 . . ?
C24 C23 H23B 109.1 . . ?
H23A C23 H23B 107.9 . . ?
C25 C26 H26A 109.5 . . ?
C25 C26 H26B 109.5 . . ?
H26A C26 H26B 109.5 . . ?
C25 C26 H26C 109.5 . . ?
H26A C26 H26C 109.5 . . ?
H26B C26 H26C 109.5 . . ?
C12 C14 N5 120.5(12) . . ?
C12 C14 C15 116.5(12) . . ?
N5 C14 C15 122.9(11) . . ?
C14 C12 N2 120.0(12) . . ?
C14 C12 C13 119.1(12) . . ?
N2 C12 C13 120.9(11) . . ?
C23 C24 H24A 109.5 . . ?
C23 C24 H24B 109.5 . . ?
H24A C24 H24B 109.5 . . ?
C23 C24 H24C 109.5 . . ?
H24A C24 H24C 109.5 . . ?
H24B C24 H24C 109.5 . . ?
C16 N5 C14 113.9(11) . . ?
C16 N5 U1 128.2(9) . . ?
C14 N5 U1 117.7(8) . . ?
N1 C5 C10 121.2(12) . . ?
N1 C5 C6 119.6(12) . . ?
C10 C5 C6 119.2(11) . . ?
C27A N7 C29B 74(2) . . ?
C27A N7 C27B 55(2) . . ?
C29B N7 C27B 129(3) . . ?
C27A N7 C28A 125.8(15) . . ?
C29B N7 C28A 160(2) . . ?
C27B N7 C28A 71(2) . . ?
C27A N7 C29A 116.0(16) . . ?
C29B N7 C29A 42.0(19) . . ?
C27B N7 C29A 171(2) . . ?
C28A N7 C29A 118.1(16) . . ?
C27A N7 C28B 167(2) . . ?
C29B N7 C28B 118(3) . . ?
C27B N7 C28B 113(3) . . ?
C28A N7 C28B 42.2(17) . . ?
C29A N7 C28B 76.6(19) . . ?
O3 C9 C10 121.3(12) . . ?
O3 C9 C8 119.7(11) . . ?
C10 C9 C8 119.0(12) . . ?
C6 C7 C8 125.0(13) . . ?
C6 C7 H7 117.5 . . ?
C8 C7 H7 117.5 . . ?
C20 C21 C22 123.8(12) . . ?
C20 C21 H21 118.1 . . ?
C22 C21 H21 118.1 . . ?
N4 C15 C14 178.3(15) . . ?
N1 C2 C1 113.9(11) . . ?
N1 C2 H2A 108.8 . . ?
C1 C2 H2A 108.8 . . ?
N1 C2 H2B 108.8 . . ?
C1 C2 H2B 108.8 . . ?
H2A C2 H2B 107.7 . . ?
O4 C22 C21 122.1(12) . . ?
O4 C22 C17 119.9(11) . . ?
C21 C22 C17 118.0(12) . . ?
C4A C3A H3A1 109.5 . . ?
C4A C3A H3A2 109.5 . . ?
H3A1 C3A H3A2 109.5 . . ?
C4A C3A H3A3 109.5 . . ?
H3A1 C3A H3A3 109.5 . . ?
H3A2 C3A H3A3 109.5 . . ?
N1 C4A C3A 108.2(19) . . ?
N1 C4A H4A1 110.1 . . ?
C3A C4A H4A1 110.1 . . ?
N1 C4A H4A2 110.1 . . ?
C3A C4A H4A2 110.1 . . ?
H4A1 C4A H4A2 108.4 . . ?
C3B C4B N1 108(3) . . ?
C3B C4B H4B1 110.2 . . ?
N1 C4B H4B1 110.2 . . ?
C3B C4B H4B2 110.2 . . ?
N1 C4B H4B2 110.2 . . ?
H4B1 C4B H4B2 108.5 . . ?
C4B C3B H3B1 109.5 . . ?
C4B C3B H3B2 109.5 . . ?
H3B1 C3B H3B2 109.5 . . ?
C4B C3B H3B3 109.5 . . ?
H3B1 C3B H3B3 109.5 . . ?
H3B2 C3B H3B3 109.5 . . ?
C16 C17 C18 117.4(12) . . ?
C16 C17 C22 124.6(12) . . ?
C18 C17 C22 118.0(11) . . ?
O5 C27A N7 119.9(18) . . ?
O5 C27A H27A 120 . . ?
N7 C27A H27A 120 . . ?
N7 C28A H28A 109.5 . . ?
N7 C28A H28B 109.5 . . ?
H28A C28A H28B 109.5 . . ?
N7 C28A H28C 109.5 . . ?
H28A C28A H28C 109.5 . . ?
H28B C28A H28C 109.5 . . ?
N7 C29A H29A 109.5 . . ?
N7 C29A H29B 109.5 . . ?
H29A C29A H29B 109.5 . . ?
N7 C29A H29C 109.5 . . ?
H29A C29A H29C 109.5 . . ?
H29B C29A H29C 109.5 . . ?
O5 C27B N7 123(4) . . ?
O5 C27B H27B 118.6 . . ?
N7 C27B H27B 118.6 . . ?
N7 C28B H28D 109.5 . . ?
N7 C28B H28E 109.5 . . ?
H28D C28B H28E 109.5 . . ?
N7 C28B H28F 109.5 . . ?
H28D C28B H28F 109.5 . . ?
H28E C28B H28F 109.5 . . ?
N7 C29B H29D 109.5 . . ?
N7 C29B H29E 109.5 . . ?
H29D C29B H29E 109.5 . . ?
N7 C29B H29F 109.5 . . ?
H29D C29B H29F 109.5 . . ?
H29E C29B H29F 109.5 . . ?
N3 C13 C12 178.9(15) . . ?

loop_
_geom_bond_atom_site_label_1
_geom_bond_atom_site_label_2
_geom_bond_distance
_geom_bond_site_symmetry_2
_geom_bond_publ_flag
U1 O1 1.784(8) . ?
U1 O2 1.785(8) . ?
U1 O3 2.257(8) . ?
U1 O4 2.262(9) . ?
U1 O5 2.403(9) . ?
U1 N5 2.582(10) . ?
U1 N2 2.621(10) . ?
O5 C27B 1.19(4) . ?
O5 C27A 1.23(2) . ?
N6 C20 1.365(15) . ?
N6 C25 1.446(16) . ?
N6 C23 1.459(15) . ?
C11 N2 1.320(15) . ?
C11 C8 1.383(16) . ?
C11 H11 0.93 . ?
C16 N5 1.322(15) . ?
C16 C17 1.406(17) . ?
C16 H16 0.93 . ?
N1 C5 1.365(15) . ?
N1 C2 1.459(17) . ?
N1 C4A 1.46(3) . ?
N1 C4B 1.57(4) . ?
C20 C21 1.391(18) . ?
C20 C19 1.464(18) . ?
C1 C2 1.533(19) . ?
C1 H1A 0.96 . ?
C1 H1B 0.96 . ?
C1 H1C 0.96 . ?
O3 C9 1.313(14) . ?
C18 C19 1.331(16) . ?
C18 C17 1.430(17) . ?
C18 H18 0.93 . ?
C19 H19 0.93 . ?
C8 C9 1.429(17) . ?
C8 C7 1.431(16) . ?
C10 C9 1.397(17) . ?
C10 C5 1.399(17) . ?
C10 H10 0.93 . ?
C6 C7 1.312(17) . ?
C6 C5 1.431(18) . ?
C6 H6 0.93 . ?
N2 C12 1.390(15) . ?
C25 C26 1.519(18) . ?
C25 H25A 0.97 . ?
C25 H25B 0.97 . ?
O4 C22 1.301(15) . ?
C23 C24 1.502(17) . ?
C23 H23A 0.97 . ?
C23 H23B 0.97 . ?
C26 H26A 0.96 . ?
C26 H26B 0.96 . ?
C26 H26C 0.96 . ?
C14 C12 1.378(17) . ?
C14 N5 1.383(16) . ?
C14 C15 1.444(18) . ?
C12 C13 1.442(18) . ?
C24 H24A 0.96 . ?
C24 H24B 0.96 . ?
C24 H24C 0.96 . ?
N7 C27A 1.36(2) . ?
N7 C29B 1.36(4) . ?
N7 C27B 1.37(4) . ?
N7 C28A 1.37(2) . ?
N7 C29A 1.49(3) . ?
N7 C28B 1.54(4) . ?
C7 H7 0.93 . ?
C21 C22 1.397(16) . ?
C21 H21 0.93 . ?
C15 N4 1.115(16) . ?
C2 H2A 0.97 . ?
C2 H2B 0.97 . ?
C22 C17 1.443(17) . ?
C3A C4A 1.55(3) . ?
C3A H3A1 0.96 . ?
C3A H3A2 0.96 . ?
C3A H3A3 0.96 . ?
C4A H4A1 0.97 . ?
C4A H4A2 0.97 . ?
C4B C3B 1.50(6) . ?
C4B H4B1 0.97 . ?
C4B H4B2 0.97 . ?
C3B H3B1 0.96 . ?
C3B H3B2 0.96 . ?
C3B H3B3 0.96 . ?
C27A H27A 0.93 . ?
C28A H28A 0.96 . ?
C28A H28B 0.96 . ?
C28A H28C 0.96 . ?
C29A H29A 0.96 . ?
C29A H29B 0.96 . ?
C29A H29C 0.96 . ?
C27B H27B 0.93 . ?
C28B H28D 0.96 . ?
C28B H28E 0.96 . ?
C28B H28F 0.96 . ?
C29B H29D 0.96 . ?
C29B H29E 0.96 . ?
C29B H29F 0.96 . ?
N3 C13 1.144(16) . ?

loop_
_geom_torsion_atom_site_label_1
_geom_torsion_atom_site_label_2
_geom_torsion_atom_site_label_3
_geom_torsion_atom_site_label_4
_geom_torsion
_geom_torsion_site_symmetry_1
_geom_torsion_site_symmetry_2
_geom_torsion_site_symmetry_3
_geom_torsion_site_symmetry_4
_geom_torsion_publ_flag
O1 U1 O5 C27B 145(4) . . . . ?
O2 U1 O5 C27B -35(4) . . . . ?
O3 U1 O5 C27B 56(4) . . . . ?
O4 U1 O5 C27B -125(4) . . . . ?
N5 U1 O5 C27B -126(4) . . . . ?
N2 U1 O5 C27B 48(4) . . . . ?
O1 U1 O5 C27A -90.2(17) . . . . ?
O2 U1 O5 C27A 89.4(17) . . . . ?
O3 U1 O5 C27A -179.9(17) . . . . ?
O4 U1 O5 C27A -0.5(17) . . . . ?
N5 U1 O5 C27A -1(2) . . . . ?
N2 U1 O5 C27A 172.1(16) . . . . ?
C25 N6 C20 C21 174.7(12) . . . . ?
C23 N6 C20 C21 8.9(19) . . . . ?
C25 N6 C20 C19 -4.1(18) . . . . ?
C23 N6 C20 C19 -170.0(11) . . . . ?
O1 U1 O3 C9 103.0(14) . . . . ?
O2 U1 O3 C9 -74.1(14) . . . . ?
O4 U1 O3 C9 -166.3(13) . . . . ?
O5 U1 O3 C9 -165.1(15) . . . . ?
N5 U1 O3 C9 15.9(16) . . . . ?
N2 U1 O3 C9 10.5(14) . . . . ?
C17 C18 C19 C20 2(2) . . . . ?
N6 C20 C19 C18 178.1(12) . . . . ?
C21 C20 C19 C18 -0.8(19) . . . . ?
N2 C11 C8 C9 -2(2) . . . . ?
N2 C11 C8 C7 -177.3(12) . . . . ?
C8 C11 N2 C12 177.1(13) . . . . ?
C8 C11 N2 U1 2.5(19) . . . . ?
O1 U1 N2 C11 -93.2(10) . . . . ?
O2 U1 N2 C11 88.8(10) . . . . ?
O3 U1 N2 C11 -3.9(9) . . . . ?
O4 U1 N2 C11 174.2(9) . . . . ?
O5 U1 N2 C11 4.4(13) . . . . ?
N5 U1 N2 C11 -179.6(11) . . . . ?
O1 U1 N2 C12 92.2(9) . . . . ?
O2 U1 N2 C12 -85.9(9) . . . . ?
O3 U1 N2 C12 -178.5(9) . . . . ?
O4 U1 N2 C12 -0.4(10) . . . . ?
O5 U1 N2 C12 -170.3(8) . . . . ?
N5 U1 N2 C12 5.7(8) . . . . ?
C20 N6 C25 C26 82.5(16) . . . . ?
C23 N6 C25 C26 -111.3(13) . . . . ?
O1 U1 O4 C22 -57.4(14) . . . . ?
O2 U1 O4 C22 119.5(14) . . . . ?
O3 U1 O4 C22 -148.1(12) . . . . ?
O5 U1 O4 C22 -149.4(14) . . . . ?
N5 U1 O4 C22 30.2(13) . . . . ?
N2 U1 O4 C22 36.1(15) . . . . ?
C20 N6 C23 C24 83.1(14) . . . . ?
C25 N6 C23 C24 -83.7(14) . . . . ?
N5 C14 C12 N2 -2.9(19) . . . . ?
C15 C14 C12 N2 176.7(11) . . . . ?
N5 C14 C12 C13 175.5(12) . . . . ?
C15 C14 C12 C13 -4.9(19) . . . . ?
C11 N2 C12 C14 -179.2(12) . . . . ?
U1 N2 C12 C14 -4.1(15) . . . . ?
C11 N2 C12 C13 2.4(18) . . . . ?
U1 N2 C12 C13 177.5(9) . . . . ?
C17 C16 N5 C14 -177.4(12) . . . . ?
C17 C16 N5 U1 7.8(19) . . . . ?
C12 C14 N5 C16 -166.9(12) . . . . ?
C15 C14 N5 C16 13.6(18) . . . . ?
C12 C14 N5 U1 8.5(16) . . . . ?
C15 C14 N5 U1 -171.1(10) . . . . ?
O1 U1 N5 C16 73.8(10) . . . . ?
O2 U1 N5 C16 -107.5(10) . . . . ?
O3 U1 N5 C16 161.8(9) . . . . ?
O4 U1 N5 C16 -17.1(10) . . . . ?
O5 U1 N5 C16 -16.4(13) . . . . ?
N2 U1 N5 C16 167.5(11) . . . . ?
O1 U1 N5 C14 -100.8(9) . . . . ?
O2 U1 N5 C14 77.9(9) . . . . ?
O3 U1 N5 C14 -12.8(11) . . . . ?
O4 U1 N5 C14 168.2(9) . . . . ?
O5 U1 N5 C14 169.0(8) . . . . ?
N2 U1 N5 C14 -7.1(8) . . . . ?
C2 N1 C5 C10 -4.9(19) . . . . ?
C4A N1 C5 C10 174.6(15) . . . . ?
C4B N1 C5 C10 -151(2) . . . . ?
C2 N1 C5 C6 177.1(12) . . . . ?
C4A N1 C5 C6 -3(2) . . . . ?
C4B N1 C5 C6 31(3) . . . . ?
C9 C10 C5 N1 178.7(12) . . . . ?
C9 C10 C5 C6 -3.4(19) . . . . ?
C7 C6 C5 N1 -179.0(12) . . . . ?
C7 C6 C5 C10 3.0(19) . . . . ?
U1 O3 C9 C10 168.3(10) . . . . ?
U1 O3 C9 C8 -13(2) . . . . ?
C5 C10 C9 O3 -179.0(11) . . . . ?
C5 C10 C9 C8 2.1(19) . . . . ?
C11 C8 C9 O3 5.1(19) . . . . ?
C7 C8 C9 O3 -179.5(11) . . . . ?
C11 C8 C9 C10 -176.0(12) . . . . ?
C7 C8 C9 C10 -0.6(17) . . . . ?
C5 C6 C7 C8 -2(2) . . . . ?
C11 C8 C7 C6 176.1(13) . . . . ?
C9 C8 C7 C6 0.4(19) . . . . ?
N6 C20 C21 C22 179.7(12) . . . . ?
C19 C20 C21 C22 -1.5(19) . . . . ?
C12 C14 C15 N4 -15E1(5) . . . . ?
N5 C14 C15 N4 3E1(5) . . . . ?
C5 N1 C2 C1 -75.5(16) . . . . ?
C4A N1 C2 C1 105.0(17) . . . . ?
C4B N1 C2 C1 73(2) . . . . ?
U1 O4 C22 C21 154.7(10) . . . . ?
U1 O4 C22 C17 -27(2) . . . . ?
C20 C21 C22 O4 -178.8(13) . . . . ?
C20 C21 C22 C17 3.0(19) . . . . ?
C5 N1 C4A C3A 81(2) . . . . ?
C2 N1 C4A C3A -99.2(18) . . . . ?
C4B N1 C4A C3A -20(4) . . . . ?
C5 N1 C4B C3B -97(3) . . . . ?
C2 N1 C4B C3B 113(3) . . . . ?
C4A N1 C4B C3B -1(3) . . . . ?
N5 C16 C17 C18 -174.1(12) . . . . ?
N5 C16 C17 C22 7(2) . . . . ?
C19 C18 C17 C16 -178.9(12) . . . . ?
C19 C18 C17 C22 0.1(19) . . . . ?
O4 C22 C17 C16 -2(2) . . . . ?
C21 C22 C17 C16 176.6(12) . . . . ?
O4 C22 C17 C18 179.5(11) . . . . ?
C21 C22 C17 C18 -2.2(18) . . . . ?
C27B O5 C27A N7 -3(2) . . . . ?
U1 O5 C27A N7 -155.1(11) . . . . ?
C29B N7 C27A O5 -176(3) . . . . ?
C27B N7 C27A O5 3(2) . . . . ?
C28A N7 C27A O5 4(3) . . . . ?
C29A N7 C27A O5 -179.2(17) . . . . ?
C28B N7 C27A O5 -21(10) . . . . ?
C27A O5 C27B N7 3(3) . . . . ?
U1 O5 C27B N7 145(2) . . . . ?
C27A N7 C27B O5 -3(3) . . . . ?
C29B N7 C27B O5 -1(5) . . . . ?
C28A N7 C27B O5 178(4) . . . . ?
C29A N7 C27B O5 -13(16) . . . . ?
C28B N7 C27B O5 171(3) . . . . ?
C14 C12 C13 N3 15E1(9) . . . . ?
N2 C12 C13 N3 -3E1(9) . . . . ?
